data_7033496
loop_
_publ_author_name
'Dolganov, Alexander V.'
'Belov, Alexander S.'
'Novikov, Valentin V.'
'Vologzhanina, Anna V.'
'Romanenko, Galina V.'
'Budnikova, Yulia G.'
'Zelinskii, Genrikh E.'
'Buzin, Michail I.'
'Voloshin, Yan Z.'

_publ_section_title
;
 First iron and cobalt(ii) hexabromoclathrochelates: structural, magnetic,
 redox, and electrocatalytic behavior.
;
_journal_issue 5
_journal_name_full 'Dalton transactions (Cambridge, England : 2003)'
_journal_page_first 2476
_journal_page_last 2487
_journal_paper_doi 10.1039/c4dt03082f
_journal_volume 44
_journal_year 2015
_chemical_formula_moiety 'C14 H18 B2 Br6 Fe N6 O6'
_chemical_formula_sum 'C14 H18 B2 Br6 Fe N6 O6'
_chemical_formula_weight 923.27
_chemical_name_systematic
;
 ? 
;
_space_group_crystal_system monoclinic
_space_group_IT_number 14
_space_group_name_Hall '-P 2ybc'
_space_group_name_H-M_alt 'P 1 21/c 1'
_symmetry_space_group_name_Hall '-P 2ybc'
_symmetry_space_group_name_H-M 'P 1 21/c 1'
_atom_sites_solution_hydrogens geom
_atom_sites_solution_primary direct
_atom_sites_solution_secondary difmap
_audit_creation_date 2014-06-05
_audit_creation_method
;
Olex2 1.2
(compiled 2014.05.21 svn.r2940 for OlexSys, GUI svn.r4846)
;
_audit_update_record
;
2014-11-10 deposited with the CCDC.
2014-12-15 downloaded from the CCDC.
;
_cell_angle_alpha 90.00
_cell_angle_beta 120.34(1)
_cell_angle_gamma 90.00
_cell_formula_units_Z 4
_cell_length_a 8.261(2)
_cell_length_b 24.238(7)
_cell_length_c 16.354(5)
_cell_measurement_reflns_used 2586
_cell_measurement_temperature 220
_cell_measurement_theta_max 26.25
_cell_measurement_theta_min 2.86
_cell_volume 2826.1(14)
_computing_data_collection 'Apex II'
_computing_molecular_graphics 'Olex2 (Dolomanov et al., 2009)'
_computing_publication_material 'Olex2 (Dolomanov et al., 2009)'
_computing_structure_refinement 'XL (Sheldrick, 2008)'
_computing_structure_solution 'SHELXS-97 (Sheldrick, 2008)'
_diffrn_ambient_temperature 220
_diffrn_measured_fraction_theta_full 0.991
_diffrn_measured_fraction_theta_max 0.976
_diffrn_measurement_device_type 'Bruker Apex 2 CCD area detector'
_diffrn_measurement_method 'omega scans'
_diffrn_radiation_monochromator graphite
_diffrn_radiation_type MoK\a
_diffrn_radiation_wavelength 0.71073
_diffrn_reflns_av_R_equivalents 0.0000
_diffrn_reflns_av_unetI/netI 0.1812
_diffrn_reflns_limit_h_max 10
_diffrn_reflns_limit_h_min -11
_diffrn_reflns_limit_k_max 33
_diffrn_reflns_limit_k_min -33
_diffrn_reflns_limit_l_max 22
_diffrn_reflns_limit_l_min -8
_diffrn_reflns_number 7654
_diffrn_reflns_theta_full 29.00
_diffrn_reflns_theta_max 29.44
_diffrn_reflns_theta_min 1.67
_diffrn_source 'fine-focus sealed tube'
_exptl_absorpt_coefficient_mu 9.057
_exptl_absorpt_correction_T_max 0.7458
_exptl_absorpt_correction_T_min 0.1190
_exptl_absorpt_correction_type multi-scan
_exptl_absorpt_process_details
;
SADABS-2008/1 (Bruker,2008) was used for absorption correction.
wR2(int) was 0.1647 before and 0.0798 after correction.
The Ratio of minimum to maximum transmission is 0.4277.
The \l/2 correction factor is 0.0015.
;
_exptl_crystal_colour red
_exptl_crystal_colour_primary red
_exptl_crystal_density_diffrn 2.170
_exptl_crystal_density_method 'not measured'
_exptl_crystal_description plate
_exptl_crystal_F_000 1752
_exptl_crystal_size_max 0.26
_exptl_crystal_size_mid 0.25
_exptl_crystal_size_min 0.03
_refine_diff_density_max 1.369
_refine_diff_density_min -2.097
_refine_diff_density_rms 0.250
_refine_ls_extinction_method none
_refine_ls_goodness_of_fit_ref 1.039
_refine_ls_hydrogen_treatment constr
_refine_ls_matrix_type full
_refine_ls_number_parameters 313
_refine_ls_number_reflns 7654
_refine_ls_number_restraints 26
_refine_ls_restrained_S_all 1.039
_refine_ls_R_factor_all 0.2087
_refine_ls_R_factor_gt 0.0811
_refine_ls_shift/su_max 0.004
_refine_ls_shift/su_mean 0.001
_refine_ls_structure_factor_coef Fsqd
_refine_ls_weighting_details 'calc w=1/[\s^2^(Fo^2^)+(0.0500P)^2^+6.0000P] where P=(Fo^2^+2Fc^2^)/3'
_refine_ls_weighting_scheme calc
_refine_ls_wR_factor_gt 0.1667
_refine_ls_wR_factor_ref 0.2026
_reflns_number_gt 3147
_reflns_number_total 7654
_reflns_threshold_expression >2sigma(I)
_cod_data_source_file c4dt03082f2.cif
_cod_data_source_block 220
_cod_depositor_comments 'Adding full bibliography for 7033492--7033506.cif.'
_cod_database_code 7033496
_olex2_refinement_description
;
1. Others
 Fixed Sof: H12A(0.5) H12B(0.5) H12C(0.5) H12D(0.5) H8AA(0.5) H8AB(0.5)
 H8BC(0.5) H8BD(0.5) C9(0.5) H9A(0.5) H9B(0.5) C13(0.5) H13A(0.5) H13B(0.5)
 C10(0.5) H10A(0.5) H10B(0.5) H10C(0.5) C14(0.5) H14A(0.5) H14B(0.5) H14C(0.5)
 C9A(0.5) H9AA(0.5) H9AB(0.5) C10A(0.5) H10D(0.5) H10E(0.5) H10F(0.5) C13A(0.5)
 H13C(0.5) H13D(0.5) C14A(0.5) H14D(0.5) H14E(0.5) H14F(0.5)
 Fixed Uiso: H11A(0.038) H11B(0.038) H7A(0.037) H7B(0.037) H12A(0.066)
 H12B(0.066) H12C(0.066) H12D(0.066) H8AA(0.063) H8AB(0.063) H8BC(0.063)
 H8BD(0.063) H9A(0.085) H9B(0.085) H13A(0.081) H13B(0.081) H10A(0.108)
 H10B(0.108) H10C(0.108) H14A(0.128) H14B(0.128) H14C(0.128) H9AA(0.085)
 H9AB(0.085) H10D(0.108) H10E(0.108) H10F(0.108) H13C(0.081) H13D(0.081)
 H14D(0.128) H14E(0.128) H14F(0.128)
 Fixed X: H11A(0.9192) H11B(0.8487) H7A(0.9692) H7B(0.7513) H12A(0.5411)
 H12B(0.5976) H12C(0.5342) H12D(0.6126) H8AA(0.6955) H8AB(0.9136) H8BC(0.6799)
 H8BD(0.8928) H9A(0.9005) H9B(0.685) H13A(0.6371) H13B(0.6989) H10A(0.6226)
 H10B(0.7066) H10C(0.8366) H14A(0.4043) H14B(0.3282) H14C(0.3791) H9AA(0.9594)
 H9AB(0.7434) H10D(0.786) H10E(0.9256) H10F(0.7075) H13C(0.6357) H13D(0.7162)
 H14D(0.4447) H14E(0.3405) H14F(0.3864)
 Fixed Y: H11A(0.546) H11B(0.5453) H7A(0.9537) H7B(0.9555) H12A(0.5485)
 H12B(0.5599) H12C(0.5565) H12D(0.5499) H8AA(0.9423) H8AB(0.9494) H8BC(0.9506)
 H8BD(0.9408) H9A(1.0401) H9B(1.0335) H13A(0.4569) H13B(0.4682) H10A(1.0197)
 H10B(1.079) H10C(1.0321) H14A(0.475) H14B(0.4931) H14C(0.4305) H9AA(1.0314)
 H9AB(1.0406) H10D(1.082) H10E(1.0361) H10F(1.0239) H13C(0.4671) H13D(0.4604)
 H14D(0.4388) H14E(0.4854) H14F(0.4279)
 Fixed Z: H11A(-0.0237) H11B(0.0502) H7A(0.0249) H7B(-0.0496) H12A(-0.0685)
 H12B(-0.1457) H12C(-0.0797) H12D(-0.1499) H8AA(0.0799) H8AB(0.15) H8BC(0.07)
 H8BD(0.147) H9A(0.1017) H9B(0.0252) H13A(-0.0568) H13B(-0.1329) H10A(0.1501)
 H10B(0.1536) H10C(0.2233) H14A(-0.2515) H14B(-0.184) H14C(-0.1878)
 H9AA(0.1209) H9AB(0.0499) H10D(0.1794) H10E(0.2473) H10F(0.1875) H13C(-0.0224)
 H13D(-0.0915) H14D(-0.21) H14E(-0.1861) H14F(-0.1329)
;
_olex2_submission_special_instructions 'No special instructions were received'

loop_
_space_group_symop_id
_space_group_symop_operation_xyz
1 'x, y, z'
2 '-x, y+1/2, -z+1/2'
3 '-x, -y, -z'
4 'x, -y-1/2, z-1/2'

loop_
_atom_site_label
_atom_site_type_symbol
_atom_site_fract_x
_atom_site_fract_y
_atom_site_fract_z
_atom_site_U_iso_or_equiv
_atom_site_adp_type
_atom_site_occupancy
_atom_site_calc_flag
_atom_site_disorder_assembly
_atom_site_disorder_group
_atom_site_refinement_flags_posn
_atom_site_refinement_flags_adp
Fe1 Fe 0.83919(17) 0.75000(8) -0.00015(10) 0.0168(3) Uani 1 d . . . .
Br1 Br 0.33012(15) 0.82286(7) -0.00409(9) 0.0361(3) Uani 1 d . . . .
Br3 Br 0.86572(17) 0.82482(6) -0.24851(9) 0.0357(3) Uani 1 d . . . .
Br5 Br 1.34727(14) 0.81983(7) 0.26114(8) 0.0373(4) Uani 1 d . . . .
Br6 Br 1.36277(15) 0.67520(6) 0.24874(8) 0.0357(3) Uani 1 d . . . .
Br4 Br 0.82511(17) 0.68017(6) -0.26119(8) 0.0371(4) Uani 1 d . . . .
Br2 Br 0.33790(15) 0.67715(7) 0.00392(9) 0.0366(3) Uani 1 d . . . .
O5 O 0.9793(9) 0.8527(4) 0.1025(5) 0.0244(19) Uani 1 d . . . .
O4 O 0.7764(9) 0.6473(4) -0.1010(5) 0.0249(18) Uani 1 d . . . .
N2 N 0.6826(11) 0.7007(5) 0.0192(6) 0.021(2) Uani 1 d . . . .
N1 N 0.6433(11) 0.7993(4) -0.0198(5) 0.018(2) Uani 1 d . . . U
O6 O 1.0303(9) 0.6450(4) 0.0628(5) 0.028(2) Uani 1 d . . . .
O2 O 0.7044(9) 0.6454(4) 0.0264(5) 0.0248(19) Uani 1 d . . . .
O1 O 0.6515(9) 0.8540(4) -0.0269(5) 0.026(2) Uani 1 d . . . .
O3 O 0.9027(10) 0.8552(4) -0.0632(5) 0.0269(19) Uani 1 d . . . .
N5 N 1.0018(10) 0.7981(4) 0.1021(6) 0.020(2) Uani 1 d . . . .
N4 N 0.7993(11) 0.7016(4) -0.1010(6) 0.021(2) Uani 1 d . . . .
N6 N 1.0386(10) 0.6994(4) 0.0795(6) 0.018(2) Uani 1 d . . . .
N3 N 0.8810(11) 0.7999(4) -0.0780(6) 0.022(2) Uani 1 d . . . .
C5 C 1.1597(13) 0.7767(5) 0.1682(6) 0.021(3) Uani 1 d . . . .
C1 C 0.5134(13) 0.7797(5) -0.0063(7) 0.019(2) Uani 1 d . . . U
C4 C 0.8239(13) 0.7231(6) -0.1682(6) 0.021(3) Uani 1 d . . . .
C2 C 0.5263(13) 0.7196(5) 0.0070(7) 0.020(2) Uani 1 d . . . U
C3 C 0.8594(12) 0.7804(5) -0.1584(6) 0.021(3) Uani 1 d . . . .
C6 C 1.1747(13) 0.7197(5) 0.1575(7) 0.022(3) Uani 1 d . . . .
B2 B 0.8339(18) 0.6239(7) -0.0056(9) 0.031(4) Uani 1 d . . . .
B1 B 0.8433(18) 0.8759(7) 0.0046(10) 0.032(4) Uani 1 d . . . .
C11 C 0.8224(16) 0.5600(5) -0.0112(9) 0.031(3) Uani 1 d D . . .
H11A H 0.9192 0.5460 -0.0237 0.038 Uiso 1 calc . . R .
H11B H 0.8487 0.5453 0.0502 0.038 Uiso 1 calc . . R .
C7 C 0.8464(17) 0.9402(5) 0.0115(8) 0.031(3) Uani 1 d C . . .
H7A H 0.9692 0.9537 0.0249 0.037 Uiso 1 calc . . R .
H7B H 0.7513 0.9555 -0.0496 0.037 Uiso 1 calc . . R .
C12 C 0.6325(18) 0.5391(6) -0.0877(11) 0.055(4) Uani 1 d . . D .
H12A H 0.5411 0.5485 -0.0685 0.066 Uiso 0.50 calc A 1 R .
H12B H 0.5976 0.5599 -0.1457 0.066 Uiso 0.50 calc A 1 R .
H12C H 0.5342 0.5565 -0.0797 0.066 Uiso 0.50 calc A 2 R .
H12D H 0.6126 0.5499 -0.1499 0.066 Uiso 0.50 calc A 2 R .
C8 C 0.809(2) 0.9605(6) 0.0881(11) 0.053(4) Uani 1 d . . D .
H8AA H 0.6955 0.9423 0.0799 0.063 Uiso 0.50 calc B 1 R .
H8AB H 0.9136 0.9494 0.1500 0.063 Uiso 0.50 calc B 1 R .
H8BC H 0.6799 0.9506 0.0700 0.063 Uiso 0.50 calc B 2 R .
H8BD H 0.8928 0.9408 0.1470 0.063 Uiso 0.50 calc B 2 R .
C9 C 0.784(7) 1.0218(7) 0.088(3) 0.071(8) Uiso 0.50 d C 1 D .
H9A H 0.9005 1.0401 0.1017 0.085 Uiso 0.50 calc C 1 R .
H9B H 0.6850 1.0335 0.0252 0.085 Uiso 0.50 calc C 1 R .
C13 C 0.610(5) 0.4789(7) -0.112(3) 0.068(7) Uiso 0.50 d D 1 D .
H13A H 0.6371 0.4569 -0.0568 0.081 Uiso 0.50 calc D 1 R .
H13B H 0.6989 0.4682 -0.1329 0.081 Uiso 0.50 calc D 1 R .
C10 C 0.733(5) 1.0397(19) 0.160(2) 0.072(8) Uiso 0.50 d C 1 D .
H10A H 0.6226 1.0197 0.1501 0.108 Uiso 0.50 calc C 1 GR .
H10B H 0.7066 1.0790 0.1536 0.108 Uiso 0.50 calc C 1 GR .
H10C H 0.8366 1.0321 0.2233 0.108 Uiso 0.50 calc C 1 GR .
C14 C 0.413(5) 0.468(2) -0.191(3) 0.085(9) Uiso 0.50 d D 1 D .
H14A H 0.4043 0.4750 -0.2515 0.128 Uiso 0.50 calc D 1 GR .
H14B H 0.3282 0.4931 -0.1840 0.128 Uiso 0.50 calc D 1 GR .
H14C H 0.3791 0.4305 -0.1878 0.128 Uiso 0.50 calc D 1 GR .
C9A C 0.834(7) 1.0213(7) 0.108(3) 0.071(8) Uiso 0.50 d C 2 D .
H9AA H 0.9594 1.0314 0.1209 0.085 Uiso 0.50 calc C 2 R .
H9AB H 0.7434 1.0406 0.0499 0.085 Uiso 0.50 calc C 2 R .
C10A C 0.811(5) 1.0427(19) 0.188(2) 0.072(8) Uiso 0.50 d C 2 D .
H10D H 0.7860 1.0820 0.1794 0.108 Uiso 0.50 calc C 2 GR .
H10E H 0.9256 1.0361 0.2473 0.108 Uiso 0.50 calc C 2 GR .
H10F H 0.7075 1.0239 0.1875 0.108 Uiso 0.50 calc C 2 GR .
C13A C 0.616(5) 0.4776(7) -0.085(3) 0.068(7) Uiso 0.50 d D 2 D .
H13C H 0.6357 0.4671 -0.0224 0.081 Uiso 0.50 calc D 2 R .
H13D H 0.7162 0.4604 -0.0915 0.081 Uiso 0.50 calc D 2 R .
C14A C 0.431(5) 0.455(2) -0.160(3) 0.085(9) Uiso 0.50 d D 2 D .
H14D H 0.4447 0.4388 -0.2100 0.128 Uiso 0.50 calc D 2 GR .
H14E H 0.3405 0.4854 -0.1861 0.128 Uiso 0.50 calc D 2 GR .
H14F H 0.3864 0.4279 -0.1329 0.128 Uiso 0.50 calc D 2 GR .

loop_
_atom_site_aniso_label
_atom_site_aniso_U_11
_atom_site_aniso_U_22
_atom_site_aniso_U_33
_atom_site_aniso_U_23
_atom_site_aniso_U_13
_atom_site_aniso_U_12
Fe1 0.0100(5) 0.0291(9) 0.0113(6) -0.0008(7) 0.0055(5) -0.0005(7)
Br1 0.0236(5) 0.0463(10) 0.0445(7) -0.0014(7) 0.0217(5) 0.0049(6)
Br3 0.0418(7) 0.0473(10) 0.0253(5) 0.0049(7) 0.0224(5) -0.0022(7)
Br5 0.0217(5) 0.0517(10) 0.0257(6) -0.0088(7) 0.0025(4) -0.0041(6)
Br6 0.0236(5) 0.0473(10) 0.0248(5) 0.0053(7) 0.0038(4) 0.0063(6)
Br4 0.0452(7) 0.0492(10) 0.0254(6) -0.0095(7) 0.0240(5) -0.0049(7)
Br2 0.0263(5) 0.0475(10) 0.0453(7) -0.0014(7) 0.0248(5) -0.0065(6)
O5 0.026(4) 0.021(6) 0.021(4) -0.002(4) 0.008(3) -0.005(4)
O4 0.028(4) 0.023(6) 0.023(4) 0.001(4) 0.013(3) -0.002(4)
N2 0.016(4) 0.030(7) 0.017(4) 0.004(4) 0.007(4) -0.008(4)
N1 0.018(3) 0.023(4) 0.011(3) -0.001(3) 0.006(3) 0.007(3)
O6 0.018(4) 0.035(6) 0.026(4) 0.004(4) 0.007(3) -0.002(4)
O2 0.023(4) 0.026(6) 0.030(4) -0.001(4) 0.017(3) 0.001(4)
O1 0.016(3) 0.039(6) 0.019(4) 0.003(4) 0.008(3) 0.000(4)
O3 0.031(4) 0.030(6) 0.028(4) 0.003(4) 0.020(3) 0.005(4)
N5 0.011(4) 0.025(7) 0.021(5) -0.002(4) 0.006(3) 0.007(4)
N4 0.016(4) 0.028(7) 0.022(5) -0.010(4) 0.012(4) -0.002(4)
N6 0.014(4) 0.020(6) 0.016(4) -0.006(4) 0.005(3) -0.002(4)
N3 0.021(4) 0.020(6) 0.019(5) -0.002(4) 0.007(4) -0.003(4)
C5 0.015(5) 0.037(8) 0.011(5) -0.001(5) 0.006(4) 0.000(5)
C1 0.013(4) 0.026(5) 0.021(4) 0.005(3) 0.010(3) -0.004(3)
C4 0.011(5) 0.043(8) 0.006(4) -0.005(5) 0.003(4) 0.000(5)
C2 0.016(4) 0.030(5) 0.021(4) 0.004(4) 0.014(3) 0.005(3)
C3 0.009(4) 0.043(9) 0.006(4) -0.002(5) 0.001(4) 0.002(5)
C6 0.013(5) 0.038(9) 0.011(5) -0.003(5) 0.003(4) -0.001(5)
B2 0.025(6) 0.054(12) 0.018(6) 0.007(7) 0.014(5) 0.003(7)
B1 0.020(6) 0.059(13) 0.027(7) 0.006(7) 0.019(5) -0.001(7)
C11 0.037(7) 0.017(8) 0.046(8) -0.005(6) 0.025(6) -0.001(6)
C7 0.037(6) 0.020(9) 0.038(7) -0.001(6) 0.021(6) 0.007(6)
C12 0.048(8) 0.042(12) 0.069(10) -0.010(9) 0.024(8) -0.004(7)
C8 0.064(9) 0.033(10) 0.073(10) -0.005(8) 0.043(8) 0.004(8)

loop_
_atom_type_symbol
_atom_type_description
_atom_type_scat_dispersion_real
_atom_type_scat_dispersion_imag
_atom_type_scat_source
C C 0.0033 0.0016 'International Tables Vol C Tables 4.2.6.8 and 6.1.1.4'
H H 0.0000 0.0000 'International Tables Vol C Tables 4.2.6.8 and 6.1.1.4'
B B 0.0013 0.0007 'International Tables Vol C Tables 4.2.6.8 and 6.1.1.4'
Br Br -0.2901 2.4595 'International Tables Vol C Tables 4.2.6.8 and 6.1.1.4'
Fe Fe 0.3463 0.8444 'International Tables Vol C Tables 4.2.6.8 and 6.1.1.4'
N N 0.0061 0.0033 'International Tables Vol C Tables 4.2.6.8 and 6.1.1.4'
O O 0.0106 0.0060 'International Tables Vol C Tables 4.2.6.8 and 6.1.1.4'

loop_
_geom_angle_atom_site_label_1
_geom_angle_atom_site_label_2
_geom_angle_atom_site_label_3
_geom_angle
N2 Fe1 N1 80.3(4)
N2 Fe1 N5 118.1(4)
N2 Fe1 N4 85.6(4)
N2 Fe1 N6 84.8(4)
N2 Fe1 N3 151.2(3)
N1 Fe1 N5 85.8(4)
N1 Fe1 N4 118.5(4)
N1 Fe1 N6 150.9(3)
N1 Fe1 N3 85.1(4)
N5 Fe1 N6 79.4(4)
N4 Fe1 N5 149.7(3)
N4 Fe1 N6 84.8(4)
N3 Fe1 N5 85.0(4)
N3 Fe1 N4 79.8(4)
N3 Fe1 N6 118.1(4)
N5 O5 B1 113.0(9)
N4 O4 B2 114.0(9)
O2 N2 Fe1 124.5(7)
C2 N2 Fe1 117.6(9)
C2 N2 O2 116.6(9)
O1 N1 Fe1 124.2(7)
C1 N1 Fe1 116.7(9)
C1 N1 O1 117.6(9)
N6 O6 B2 114.0(9)
N2 O2 B2 113.7(9)
N1 O1 B1 114.5(9)
N3 O3 B1 113.4(9)
O5 N5 Fe1 124.6(6)
C5 N5 Fe1 116.3(8)
C5 N5 O5 118.2(9)
O4 N4 Fe1 124.7(7)
C4 N4 Fe1 116.3(9)
C4 N4 O4 118.2(9)
O6 N6 Fe1 123.2(6)
C6 N6 Fe1 116.2(8)
C6 N6 O6 120.2(9)
O3 N3 Fe1 123.9(7)
C3 N3 Fe1 117.3(8)
C3 N3 O3 118.0(10)
N5 C5 Br5 121.6(10)
N5 C5 C6 113.6(10)
C6 C5 Br5 124.6(8)
N1 C1 Br1 123.5(10)
N1 C1 C2 112.7(10)
C2 C1 Br1 123.8(7)
N4 C4 Br4 122.0(10)
N4 C4 C3 113.9(9)
C3 C4 Br4 124.1(8)
N2 C2 Br2 124.8(10)
N2 C2 C1 111.7(10)
C1 C2 Br2 123.5(8)
N3 C3 Br3 122.8(10)
N3 C3 C4 112.3(10)
C4 C3 Br3 124.8(7)
N6 C6 Br6 121.7(10)
N6 C6 C5 114.1(10)
C5 C6 Br6 124.0(7)
O4 B2 O6 107.3(10)
O4 B2 O2 109.0(10)
O4 B2 C11 109.9(11)
O6 B2 C11 113.0(10)
O2 B2 O6 108.1(10)
O2 B2 C11 109.6(10)
O5 B1 C7 108.4(11)
O1 B1 O5 108.8(10)
O1 B1 O3 108.1(10)
O1 B1 C7 110.9(11)
O3 B1 O5 108.0(10)
O3 B1 C7 112.6(10)
C12 C11 B2 112.9(11)
C8 C7 B1 112.3(11)
C13 C12 C11 118.8(16)
C13A C12 C11 112.1(17)
C13A C12 C13 17(3)
C9 C8 C7 114.1(17)
C9A C8 C7 115.7(17)
C9A C8 C9 14(3)
C10 C9 C8 112(3)
C12 C13 C14 109(3)
C10A C9A C8 118(3)
C12 C13A C14A 113(3)

loop_
_geom_bond_atom_site_label_1
_geom_bond_atom_site_label_2
_geom_bond_distance
Fe1 N2 1.902(9)
Fe1 N1 1.903(9)
Fe1 N5 1.922(9)
Fe1 N4 1.913(9)
Fe1 N6 1.935(9)
Fe1 N3 1.910(9)
Br1 C1 1.856(11)
Br3 C3 1.846(11)
Br5 C5 1.851(11)
Br6 C6 1.861(11)
Br4 C4 1.847(10)
Br2 C2 1.846(11)
O5 N5 1.335(12)
O5 B1 1.525(15)
O4 N4 1.329(12)
O4 B2 1.495(15)
N2 O2 1.349(12)
N2 C2 1.287(12)
N1 O1 1.335(12)
N1 C1 1.291(12)
O6 N6 1.341(12)
O6 B2 1.521(15)
O2 B2 1.502(15)
O1 B1 1.494(14)
O3 N3 1.358(12)
O3 B1 1.507(15)
N5 C5 1.310(12)
N4 C4 1.321(13)
N6 C6 1.298(12)
N3 C3 1.322(13)
C5 C6 1.405(16)
C1 C2 1.467(15)
C4 C3 1.412(16)
B2 C11 1.55(2)
B1 C7 1.56(2)
C11 C12 1.516(17)
C7 C8 1.517(17)
C12 C13 1.501(10)
C12 C13A 1.501(10)
C8 C9 1.502(10)
C8 C9A 1.500(10)
C9 C10 1.499(10)
C13 C14 1.501(10)
C9A C10A 1.499(10)
C13A C14A 1.502(10)

loop_
_geom_torsion_atom_site_label_1
_geom_torsion_atom_site_label_2
_geom_torsion_atom_site_label_3
_geom_torsion_atom_site_label_4
_geom_torsion
Fe1 N2 O2 B2 -14.1(11)
Fe1 N2 C2 Br2 170.2(5)
Fe1 N2 C2 C1 -8.7(11)
Fe1 N1 O1 B1 -14.1(11)
Fe1 N1 C1 Br1 170.6(5)
Fe1 N1 C1 C2 -9.5(11)
Fe1 N5 C5 Br5 170.3(5)
Fe1 N5 C5 C6 -6.0(12)
Fe1 N4 C4 Br4 171.0(4)
Fe1 N4 C4 C3 -5.5(11)
Fe1 N6 C6 Br6 172.6(5)
Fe1 N6 C6 C5 -3.7(12)
Fe1 N3 C3 Br3 172.3(5)
Fe1 N3 C3 C4 -5.3(11)
Br1 C1 C2 Br2 12.6(12)
Br1 C1 C2 N2 -168.5(7)
Br5 C5 C6 Br6 13.8(13)
Br5 C5 C6 N6 -169.9(7)
Br4 C4 C3 Br3 13.0(12)
Br4 C4 C3 N3 -169.6(7)
O5 N5 C5 Br5 0.7(13)
O5 N5 C5 C6 -175.6(9)
O5 B1 C7 C8 -53.8(13)
O4 N4 C4 Br4 0.5(12)
O4 N4 C4 C3 -176.0(8)
O4 B2 C11 C12 -53.4(14)
N2 Fe1 N1 O1 169.5(7)
N2 Fe1 N1 C1 4.0(8)
N2 Fe1 N5 O5 -109.8(8)
N2 Fe1 N5 C5 81.4(8)
N2 Fe1 N4 O4 -33.0(8)
N2 Fe1 N4 C4 157.2(8)
N2 Fe1 N6 O6 52.9(8)
N2 Fe1 N6 C6 -119.5(8)
N2 Fe1 N3 O3 110.7(10)
N2 Fe1 N3 C3 -58.9(13)
N2 O2 B2 O4 -50.0(13)
N2 O2 B2 O6 66.3(11)
N2 O2 B2 C11 -170.2(9)
N1 Fe1 N2 O2 169.4(8)
N1 Fe1 N2 C2 3.2(8)
N1 Fe1 N5 O5 -33.2(8)
N1 Fe1 N5 C5 158.0(8)
N1 Fe1 N4 O4 -109.4(8)
N1 Fe1 N4 C4 80.8(8)
N1 Fe1 N6 O6 112.0(10)
N1 Fe1 N6 C6 -60.3(13)
N1 Fe1 N3 O3 51.3(7)
N1 Fe1 N3 C3 -118.3(8)
N1 O1 B1 O5 -50.5(13)
N1 O1 B1 O3 66.5(12)
N1 O1 B1 C7 -169.6(9)
N1 C1 C2 Br2 -167.3(7)
N1 C1 C2 N2 11.7(12)
O6 N6 C6 Br6 0.0(14)
O6 N6 C6 C5 -176.3(8)
O6 B2 C11 C12 -173.2(10)
O2 N2 C2 Br2 2.8(13)
O2 N2 C2 C1 -176.1(8)
O2 B2 C11 C12 66.3(14)
O1 N1 C1 Br1 4.1(12)
O1 N1 C1 C2 -176.0(8)
O1 B1 C7 C8 65.5(14)
O3 N3 C3 Br3 2.1(12)
O3 N3 C3 C4 -175.4(8)
O3 B1 C7 C8 -173.2(10)
N5 Fe1 N2 O2 -110.7(8)
N5 Fe1 N2 C2 83.1(8)
N5 Fe1 N1 O1 50.1(7)
N5 Fe1 N1 C1 -115.4(8)
N5 Fe1 N4 O4 110.6(10)
N5 Fe1 N4 C4 -59.1(13)
N5 Fe1 N6 O6 172.8(8)
N5 Fe1 N6 C6 0.5(8)
N5 Fe1 N3 O3 -34.9(7)
N5 Fe1 N3 C3 155.5(8)
N5 O5 B1 O1 66.0(12)
N5 O5 B1 O3 -51.0(12)
N5 O5 B1 C7 -173.3(8)
N5 C5 C6 Br6 -170.0(7)
N5 C5 C6 N6 6.3(14)
N4 Fe1 N2 O2 49.5(8)
N4 Fe1 N2 C2 -116.8(8)
N4 Fe1 N1 O1 -110.9(8)
N4 Fe1 N1 C1 83.5(8)
N4 Fe1 N5 O5 112.3(10)
N4 Fe1 N5 C5 -56.5(13)
N4 Fe1 N6 O6 -33.1(8)
N4 Fe1 N6 C6 154.5(8)
N4 Fe1 N3 O3 171.5(8)
N4 Fe1 N3 C3 1.9(7)
N4 O4 B2 O6 -50.6(12)
N4 O4 B2 O2 66.2(12)
N4 O4 B2 C11 -173.8(8)
N4 C4 C3 Br3 -170.6(7)
N4 C4 C3 N3 6.9(12)
N6 Fe1 N2 O2 -35.7(7)
N6 Fe1 N2 C2 158.1(8)
N6 Fe1 N1 O1 109.4(10)
N6 Fe1 N1 C1 -56.1(12)
N6 Fe1 N5 O5 172.1(8)
N6 Fe1 N5 C5 3.2(8)
N6 Fe1 N4 O4 52.1(7)
N6 Fe1 N4 C4 -117.6(8)
N6 Fe1 N3 O3 -110.1(8)
N6 Fe1 N3 C3 80.4(8)
N6 O6 B2 O4 68.1(12)
N6 O6 B2 O2 -49.2(12)
N6 O6 B2 C11 -170.6(9)
N3 Fe1 N2 O2 109.0(10)
N3 Fe1 N2 C2 -57.2(13)
N3 Fe1 N1 O1 -35.3(7)
N3 Fe1 N1 C1 159.2(8)
N3 Fe1 N5 O5 52.3(8)
N3 Fe1 N5 C5 -116.6(8)
N3 Fe1 N4 O4 171.9(8)
N3 Fe1 N4 C4 2.2(7)
N3 Fe1 N6 O6 -108.7(8)
N3 Fe1 N6 C6 79.0(9)
N3 O3 B1 O5 67.2(11)
N3 O3 B1 O1 -50.3(12)
N3 O3 B1 C7 -173.1(9)
C1 N1 O1 B1 151.3(9)
C2 N2 O2 B2 152.3(9)
B2 O4 N4 Fe1 -15.4(11)
B2 O4 N4 C4 154.2(9)
B2 O6 N6 Fe1 -16.5(11)
B2 O6 N6 C6 155.5(9)
B2 C11 C12 C13 170(2)
B2 C11 C12 C13A -173(2)
B1 O5 N5 Fe1 -15.0(11)
B1 O5 N5 C5 153.6(9)
B1 O3 N3 Fe1 -14.5(11)
B1 O3 N3 C3 154.9(9)
B1 C7 C8 C9 -172(2)
B1 C7 C8 C9A 172(2)
C11 C12 C13 C14 -179(3)
C11 C12 C13A C14A -179(3)
C7 C8 C9 C10 176(3)
C7 C8 C9A C10A -176(3)
C9 C8 C9A C10A 97(11)
C13 C12 C13A C14A -62(8)
C9A C8 C9 C10 -85(10)
C13A C12 C13 C14 111(10)
